data_2103147
loop_
_publ_author_name
'Pink, Maren'
'Britton, Doyle'

_publ_section_title
;
 5-Chloro- and 5-bromobenzfurazan 1-oxide revisited
;
_journal_issue 1
_journal_name_full 'Acta Crystallographica Section B'
_journal_page_first 116
_journal_page_last 124
_journal_paper_doi 10.1107/S0108768101014744
_journal_volume 58
_journal_year 2002
_chemical_formula_sum 'C6 H3 Br N2 O2'
_chemical_formula_weight 215.01
_chemical_name_systematic
;
 5-bromobenzfurazan-1-oxide (low  temperature polymorph)
;
_space_group_IT_number 14
_symmetry_cell_setting monoclinic
_symmetry_space_group_name_Hall '-P 2ybc'
_symmetry_space_group_name_H-M 'P 1 21/c 1'
_atom_sites_solution_hydrogens geom
_atom_sites_solution_primary direct
_atom_sites_solution_secondary difmap
_audit_creation_method 'SHELXTL plus manual additions'
_cell_angle_alpha 90.00
_cell_angle_beta 115.6760(10)
_cell_angle_gamma 90.00
_cell_formula_units_Z 8
_cell_length_a 14.5294(3)
_cell_length_b 7.4121(2)
_cell_length_c 14.5587(3)
_cell_measurement_reflns_used 4919
_cell_measurement_temperature 173.0(10)
_cell_measurement_theta_max 31.9
_cell_measurement_theta_min 3.1
_cell_volume 1413.06(6)
_computing_cell_refinement 'SAINT (Siemens, 1995)'
_computing_data_collection 'SMART (Siemens, 1995)'
_computing_data_reduction SAINT
_computing_molecular_graphics SHELXLTL
_computing_publication_material SHELXLTL
_computing_structure_refinement SHELXLTL
_computing_structure_solution 'SHELXTL (Sheldrick, 1994)'
_diffrn_ambient_temperature 173.0(10)
_diffrn_measurement_device
;
Siemens SMART area-detector diffractometer
;
_diffrn_measurement_method 'omega scans'
_diffrn_radiation_monochromator graphite
_diffrn_radiation_source 'fine-focus sealed tube'
_diffrn_radiation_type MoK\a
_diffrn_radiation_wavelength .71073
_diffrn_reflns_av_R_equivalents .0395
_diffrn_reflns_av_sigmaI/netI .0385
_diffrn_reflns_limit_h_max 22
_diffrn_reflns_limit_h_min -22
_diffrn_reflns_limit_k_max 11
_diffrn_reflns_limit_k_min -10
_diffrn_reflns_limit_l_max 18
_diffrn_reflns_limit_l_min -22
_diffrn_reflns_number 25565
_diffrn_reflns_theta_max 33.52
_diffrn_reflns_theta_min 1.56
_diffrn_standards_decay_% 'less than 1'
_diffrn_standards_interval_time '12 hours'
_diffrn_standards_number 231
_exptl_absorpt_coefficient_mu 5.761
_exptl_absorpt_correction_T_max .35
_exptl_absorpt_correction_T_min .13
_exptl_absorpt_correction_type multi-scan
_exptl_absorpt_process_details
;
SADABS; Sheldrick, 1996; Blessing, 1995
;
_exptl_crystal_colour yellow
_exptl_crystal_density_diffrn 2.021
_exptl_crystal_density_meas ?
_exptl_crystal_density_method .
_exptl_crystal_description prism
_exptl_crystal_F_000 832
_exptl_crystal_size_max .45
_exptl_crystal_size_mid .31
_exptl_crystal_size_min .18
_refine_diff_density_max .611
_refine_diff_density_min -.773
_refine_ls_extinction_coef .0076(4)
_refine_ls_extinction_expression Fc^*^=kFc[1+0.001xFc^2^\l^3^/sin(2\q)]^-1/4^
_refine_ls_extinction_method SHELXTL
_refine_ls_goodness_of_fit_all .954
_refine_ls_goodness_of_fit_obs 1.125
_refine_ls_hydrogen_treatment constr
_refine_ls_matrix_type full
_refine_ls_number_parameters 268
_refine_ls_number_reflns 5442
_refine_ls_number_restraints 72
_refine_ls_restrained_S_all .947
_refine_ls_restrained_S_obs 1.113
_refine_ls_R_factor_all .0560
_refine_ls_R_factor_obs .0310
_refine_ls_shift/esd_max .004
_refine_ls_shift/esd_mean .001
_refine_ls_structure_factor_coef Fsqd
_refine_ls_weighting_details 'calc w=1/[\s^2^(Fo^2^)+(0.039P)^2^] where P=(Fo^2^+2Fc^2^)/3'
_refine_ls_weighting_scheme calc
_refine_ls_wR_factor_all .0748
_refine_ls_wR_factor_obs .0707
_reflns_number_observed 3583
_reflns_number_total 5442
_reflns_observed_criterion >2sigma(I)
_cod_data_source_file bk0096.cif
_cod_data_source_block Br173K
_cod_original_sg_symbol_H-M P2~1~/c
_cod_database_code 2103147
_cod_database_fobs_code 2103147

loop_
_symmetry_equiv_pos_as_xyz
'x, y, z'
'-x, y+1/2, -z+1/2'
'-x, -y, -z'
'x, -y-1/2, z-1/2'

loop_
_atom_site_aniso_label
_atom_site_aniso_U_11
_atom_site_aniso_U_22
_atom_site_aniso_U_33
_atom_site_aniso_U_12
_atom_site_aniso_U_13
_atom_site_aniso_U_23
Br1 .03380(12) .03986(13) .03513(11) -.00543(8) .01527(8) .00330(7)
O11 .0587(9) .0337(9) .0654(10) -.0133(7) .0214(8) -.0035(7)
O12 .0353(6) .0443(9) .0501(8) -.0076(6) .0209(6) -.0003(6)
N11 .0364(8) .0324(9) .0361(8) -.0020(7) .0122(7) .0007(7)
N12 .0350(8) .0405(10) .0496(9) -.0007(7) .0231(7) -.0014(8)
C11 .0289(8) .0293(10) .0256(8) .0007(7) .0079(6) .0018(7)
C12 .0258(7) .0320(9) .0268(8) .0060(7) .0107(6) .0022(7)
C13 .0313(8) .0277(9) .0307(8) .0031(7) .0148(7) -.0016(7)
C14 .0255(7) .0301(9) .0230(7) .0006(6) .0094(6) .0024(6)
C15 .0304(8) .0384(10) .0314(9) .0096(7) .0145(7) .0007(7)
C16 .0367(9) .0315(10) .0361(10) .0092(8) .0129(8) -.0035(8)
Br2 .03698(14) .04170(14) .03580(11) .01015(9) .01410(9) -.00859(8)
O21 .0613(9) .0345(9) .0605(10) .0177(7) .0181(8) .0074(7)
O22 .0297(6) .0465(9) .0459(8) .0062(6) .0167(6) -.0054(6)
N21 .0350(8) .0345(9) .0336(8) .0068(7) .0106(7) .0004(7)
N22 .0296(7) .0395(10) .0445(9) -.0027(7) .0188(7) -.0058(7)
C21 .0273(8) .0271(9) .0257(8) .0004(7) .0091(6) .0011(7)
C22 .0227(7) .0307(10) .0248(8) -.0047(7) .0101(6) -.0049(7)
C23 .0323(8) .0247(9) .0290(8) -.0043(7) .0140(7) -.0024(7)
C24 .0257(7) .0316(9) .0233(8) .0022(6) .0096(6) -.0037(6)
C25 .0271(8) .0441(11) .0294(8) -.0049(7) .0146(7) .0011(7)
C26 .0350(9) .0340(10) .0357(9) -.0064(8) .0174(8) .0052(8)
Br3 .03380(12) .03986(13) .03513(11) -.00543(8) .01527(8) .00330(7)
O31 .0353(6) .0443(9) .0501(8) -.0076(6) .0209(6) -.0003(6)
O32 .0587(9) .0337(9) .0654(10) -.0133(7) .0214(8) -.0035(7)
N31 .0350(8) .0405(10) .0496(9) -.0007(7) .0231(7) -.0014(8)
N32 .0364(8) .0324(9) .0361(8) -.0020(7) .0122(7) .0007(7)
C31 .0258(7) .0320(9) .0268(8) .0060(7) .0107(6) .0022(7)
C32 .0289(8) .0293(10) .0256(8) .0007(7) .0079(6) .0018(7)
C33 .0367(9) .0315(10) .0361(10) .0092(8) .0129(8) -.0035(8)
C34 .0304(8) .0384(10) .0314(9) .0096(7) .0145(7) .0007(7)
C35 .0255(7) .0301(9) .0230(7) .0006(6) .0094(6) .0024(6)
C36 .0313(8) .0277(9) .0307(8) .0031(7) .0148(7) -.0016(7)
Br4 .03698(14) .04170(14) .03580(11) .01015(9) .01410(9) -.00859(8)
O41 .0297(6) .0465(9) .0459(8) .0062(6) .0167(6) -.0054(6)
O42 .0613(9) .0345(9) .0605(10) .0177(7) .0181(8) .0074(7)
N41 .0296(7) .0395(10) .0445(9) -.0027(7) .0188(7) -.0058(7)
N42 .0350(8) .0345(9) .0336(8) .0068(7) .0106(7) .0004(7)
C41 .0227(7) .0307(10) .0248(8) -.0047(7) .0101(6) -.0049(7)
C42 .0273(8) .0271(9) .0257(8) .0004(7) .0091(6) .0011(7)
C43 .0350(9) .0340(10) .0357(9) -.0064(8) .0174(8) .0052(8)
C44 .0271(8) .0441(11) .0294(8) -.0049(7) .0146(7) .0011(7)
C45 .0257(7) .0316(9) .0233(8) .0022(6) .0096(6) -.0037(6)
C46 .0323(8) .0247(9) .0290(8) -.0043(7) .0140(7) -.0024(7)

loop_
_atom_site_label
_atom_site_fract_x
_atom_site_fract_y
_atom_site_fract_z
_atom_site_U_iso_or_equiv
_atom_site_thermal_displace_type
_atom_site_calc_flag
_atom_site_refinement_flags
_atom_site_occupancy
_atom_site_disorder_group
_atom_site_type_symbol
Br1 -.01860(2) -.33333(3) .111500(14) .03614(8) Uani d PD .9895(6) 1 Br
O11 .28454(11) .4120(2) .14070(12) .0545(4) Uani d PD .9895(6) 1 O
O12 .33169(10) .1432(2) .09518(11) .0424(3) Uani d PD .9895(6) 1 O
N11 .26550(12) .2506(2) .12524(12) .0362(4) Uani d PD .9895(6) 1 N
N12 .29807(11) -.0330(2) .08084(12) .0400(4) Uani d PD .9895(6) 1 N
C11 .19595(13) .1369(2) .12850(12) .0293(4) Uani d PD .9895(6) 1 C
C12 .21732(12) -.0349(2) .10076(12) .0285(4) Uani d PD .9895(6) 1 C
C13 .15341(12) -.1854(2) .09652(12) .0294(4) Uani d PD .9895(6) 1 C
H13 .16580(12) -.3034(2) .07894(12) .035 Uiso calc PR .9895(6) 1 H
C14 .07482(11) -.1486(2) .11906(12) .0266(3) Uani d PD .9895(6) 1 C
C15 .05452(12) .0265(2) .14852(13) .0330(4) Uani d PD .9895(6) 1 C
H15 -.00164(12) .0418(2) .16480(13) .040 Uiso calc PR .9895(6) 1 H
C16 .11402(14) .1700(3) .15345(14) .0358(4) Uani d PD .9895(6) 1 C
H16 .10127(14) .2864(3) .17265(14) .043 Uiso calc PR .9895(6) 1 H
Br2 .49006(2) .73033(4) .117926(15) .03875(9) Uani d PD .9730(9) 1 Br
O21 .78841(11) -.0300(2) .16645(11) .0550(4) Uani d PD .9730(9) 1 O
O22 .84166(9) .2333(2) .12216(10) .0406(3) Uani d PD .9730(9) 1 O
N21 .77141(12) .1329(2) .14878(12) .0359(4) Uani d PD .9730(9) 1 N
N22 .80935(11) .4104(2) .10262(12) .0369(4) Uani d PD .9730(9) 1 N
C21 .70073(12) .2493(2) .14604(13) .0275(4) Uani d PD .9730(9) 1 C
C22 .72559(11) .4177(2) .11757(12) .0262(4) Uani d PD .9730(9) 1 C
C23 .66221(12) .5714(2) .10828(12) .0284(4) Uani d PD .9730(9) 1 C
H23 .67618(12) .6869(2) .08902(12) .034 Uiso calc PR .9730(9) 1 H
C24 .58125(11) .5409(2) .12877(12) .0272(3) Uani d PD .9730(9) 1 C
C25 .55714(12) .3678(3) .15766(13) .0327(4) Uani d PD .9730(9) 1 C
H25 .49862(12) .3560(3) .17046(13) .039 Uiso calc PR .9730(9) 1 H
C26 .61564(14) .2231(3) .16683(14) .0342(4) Uani d PD .9730(9) 1 C
H26 .60051(14) .1087(3) .18634(14) .041 Uiso calc PR .9730(9) 1 H
Br3 .0264(5) -.365(2) .1212(11) .03614(8) Uani d PD .0105(6) 2 Br
O31 .3536(4) .004(3) .0513(6) .0424(3) Uani d PD .0105(6) 2 O
O32 .2969(4) .277(2) .0811(6) .0545(4) Uani d PD .0105(6) 2 O
N31 .2907(3) .081(2) .0725(4) .0400(4) Uani d PD .0105(6) 2 N
N32 .2206(5) .339(2) .1051(7) .0362(4) Uani d PD .0105(6) 2 N
C31 .2122(3) .033(2) .0914(4) .0285(4) Uani d PD .0105(6) 2 C
C32 .1708(4) .1928(19) .1111(5) .0293(4) Uani d PD .0105(6) 2 C
C33 .0844(6) .183(2) .1341(7) .0358(4) Uani d PD .0105(6) 2 C
H33 .0544(6) .287(2) .1477(7) .043 Uiso calc PR .0105(6) 2 H
C34 .0485(5) .016(2) .1351(7) .0330(4) Uani d PD .0105(6) 2 C
H34 -.0086(5) .004(2) .1501(7) .040 Uiso calc PR .0105(6) 2 H
C35 .0913(5) -.146(2) .1150(7) .0266(3) Uani d PD .0105(6) 2 C
C36 .1727(4) -.1396(19) .0931(6) .0294(4) Uani d PD .0105(6) 2 C
H36 .2016(4) -.2455(19) .0797(6) .035 Uiso calc PR .0105(6) 2 H
Br4 .5256(6) .7669(12) .1125(6) .03875(9) Uani d PD .0270(9) 2 Br
O41 .8678(5) .3398(18) .1068(8) .0406(3) Uani d PD .0270(9) 2 O
O42 .8043(5) .0869(13) .1496(6) .0550(4) Uani d PD .0270(9) 2 O
N41 .7995(4) .2773(14) .1265(5) .0369(4) Uani d PD .0270(9) 2 N
N42 .7225(7) .0415(11) .1695(7) .0359(4) Uani d PD .0270(9) 2 N
C41 .7170(4) .3409(11) .1328(4) .0262(4) Uani d PD .0270(9) 2 C
C42 .6713(5) .1943(11) .1592(6) .0275(4) Uani d PD .0270(9) 2 C
C43 .5797(6) .2222(13) .1716(8) .0342(4) Uani d PD .0270(9) 2 C
H43 .5466(6) .1270(13) .1893(8) .041 Uiso calc PR .0270(9) 2 H
C44 .5435(6) .3930(13) .1564(7) .0327(4) Uani d PD .0270(9) 2 C
H44 .4829(6) .4169(13) .1639(7) .039 Uiso calc PR .0270(9) 2 H
C45 .5913(5) .5409(11) .1295(5) .0272(3) Uani d PD .0270(9) 2 C
C46 .6768(5) .5171(11) .1177(5) .0284(4) Uani d PD .0270(9) 2 C
H46 .7088(5) .6140(11) .0999(5) .034 Uiso calc PR .0270(9) 2 H

loop_
_atom_type_symbol
_atom_type_description
_atom_type_scat_dispersion_real
_atom_type_scat_dispersion_imag
_atom_type_scat_source
C C .0033 .0016 'International Tables Vol C Tables 4.2.6.8 and 6.1.1.4'
H H .0000 .0000 'International Tables Vol C Tables 4.2.6.8 and 6.1.1.4'
N N .0061 .0033 'International Tables Vol C Tables 4.2.6.8 and 6.1.1.4'
O O .0106 .0060 'International Tables Vol C Tables 4.2.6.8 and 6.1.1.4'
Br Br -.2901 2.4595 'International Tables Vol C Tables 4.2.6.8 and 6.1.1.4'

loop_
_geom_angle_atom_site_label_1
_geom_angle_atom_site_label_2
_geom_angle_atom_site_label_3
_geom_angle
N12 O12 N11 109.10(12)
O11 N11 C11 136.4(2)
O11 N11 O12 117.6(2)
C11 N11 O12 105.95(14)
C12 N12 O12 105.45(15)
N11 C11 C16 129.6(2)
N11 C11 C12 107.2(2)
C16 C11 C12 123.1(2)
N12 C12 C11 112.2(2)
N12 C12 C13 128.1(2)
C11 C12 C13 119.69(15)
C14 C13 C12 115.7(2)
C13 C14 C15 124.1(2)
C13 C14 Br1 120.06(13)
C15 C14 Br1 115.79(12)
C16 C15 C14 121.1(2)
C15 C16 C11 116.2(2)
N22 O22 N21 109.16(12)
O21 N21 C21 136.3(2)
O21 N21 O22 117.3(2)
C21 N21 O22 106.48(14)
C22 N22 O22 105.0(2)
N21 C21 C26 130.0(2)
N21 C21 C22 106.9(2)
C26 C21 C22 123.1(2)
N22 C22 C21 112.5(2)
N22 C22 C23 127.9(2)
C21 C22 C23 119.65(15)
C24 C23 C22 115.6(2)
C23 C24 C25 123.9(2)
C23 C24 Br2 120.22(14)
C25 C24 Br2 115.85(11)
C26 C25 C24 121.3(2)
C25 C26 C21 116.5(2)
N32 O32 N31 109.10(13)
O31 N31 C31 136.4(2)
O31 N31 O32 117.6(2)
C31 N31 O32 105.95(15)
C32 N32 O32 105.4(2)
N31 C31 C36 129.6(2)
N31 C31 C32 107.3(2)
C36 C31 C32 123.1(2)
N32 C32 C31 112.2(2)
N32 C32 C33 128.1(2)
C31 C32 C33 119.7(2)
C34 C33 C32 115.7(2)
C33 C34 C35 124.2(2)
C36 C35 C34 121.1(2)
C36 C35 Br3 123.1(3)
C34 C35 Br3 115.8(2)
C35 C36 C31 116.2(2)
N42 O42 N41 109.16(13)
O41 N41 C41 136.3(2)
O41 N41 O42 117.3(2)
C41 N41 O42 106.48(15)
C42 N42 O42 105.0(2)
N41 C41 C46 130.0(2)
N41 C41 C42 106.9(2)
C46 C41 C42 123.1(2)
N42 C42 C41 112.5(2)
N42 C42 C43 127.9(2)
C41 C42 C43 119.7(2)
C44 C43 C42 115.6(2)
C43 C44 C45 123.9(2)
C46 C45 C44 121.2(2)
C46 C45 Br4 123.0(3)
C44 C45 Br4 115.8(2)
C45 C46 C41 116.5(2)

loop_
_geom_bond_atom_site_label_1
_geom_bond_atom_site_label_2
_geom_bond_distance
Br1 C14 1.897(2)
O11 N11 1.226(2)
O12 N12 1.378(2)
O12 N11 1.454(2)
N11 C11 1.332(2)
N12 C12 1.325(2)
C11 C16 1.408(3)
C11 C12 1.411(3)
C12 C13 1.435(2)
C13 C14 1.346(2)
C14 C15 1.437(2)
C15 C16 1.352(3)
Br2 C24 1.889(2)
O21 N21 1.236(2)
O22 N22 1.381(2)
O22 N21 1.446(2)
N21 C21 1.329(2)
N22 C22 1.327(2)
C21 C26 1.408(2)
C21 C22 1.410(3)
C22 C23 1.434(2)
C23 C24 1.352(2)
C24 C25 1.440(2)
C25 C26 1.339(3)
Br3 C35 1.897(3)
O31 N31 1.226(2)
O32 N32 1.378(2)
O32 N31 1.454(2)
N31 C31 1.332(2)
N32 C32 1.325(2)
C31 C36 1.408(3)
C31 C32 1.411(3)
C32 C33 1.435(3)
C33 C34 1.346(2)
C34 C35 1.437(3)
C35 C36 1.352(3)
Br4 C45 1.890(2)
O41 N41 1.236(2)
O42 N42 1.381(2)
O42 N41 1.446(2)
N41 C41 1.329(2)
N42 C42 1.327(2)
C41 C46 1.408(3)
C41 C42 1.410(3)
C42 C43 1.434(3)
C43 C44 1.352(2)
C44 C45 1.440(3)
C45 C46 1.339(3)
